data_4345079
loop_
_publ_author_name
'Lerayer, Emmanuel'
'Renaut, Patrice'
'Brand\`es, St\'ephane'
'Cattey, H\'el\`ene'
'Fleurat-Lessard, Paul'
'Bouhadir, Ghenwa'
'Bourissou, Didier'
'Hierso, Jean-Cyrille'

_publ_section_title
;
 Planar-Chiral 1,1'-Diboryl Metallocenes: Diastereoselective Synthesis
 from Boryl Cyclopentadienides and Spin Density Analysis of a
 Diborylcobaltocene.
;
_journal_issue 4
_journal_name_full 'Inorganic chemistry'
_journal_page_first 1966
_journal_page_last 1973
_journal_paper_doi 10.1021/acs.inorgchem.6b02510
_journal_volume 56
_journal_year 2017
_chemical_formula_moiety 'C27 H35 B'
_chemical_formula_sum 'C27 H35 B'
_chemical_formula_weight 370.36
_space_group_crystal_system monoclinic
_space_group_IT_number 14
_space_group_name_Hall '-P 2yn'
_space_group_name_H-M_alt 'P 1 21/n 1'
_symmetry_space_group_name_Hall '-P 2yn'
_symmetry_space_group_name_H-M 'P 1 21/n 1'
_atom_sites_solution_hydrogens geom
_cell_angle_alpha 90
_cell_angle_beta 93.204(2)
_cell_angle_gamma 90
_cell_formula_units_Z 4
_cell_length_a 8.3905(5)
_cell_length_b 12.3904(7)
_cell_length_c 21.7275(13)
_cell_measurement_reflns_used 7269
_cell_measurement_temperature 115
_cell_measurement_theta_max 27.59
_cell_measurement_theta_min 2.50
_cell_volume 2255.3(2)
_computing_cell_refinement 'SAINT (Bruker, V8.34A,2013)'
_computing_data_collection 'APEX2 (Bruker, 2013)'
_computing_data_reduction 'SAINT (Bruker, V8.34A,2013)'
_computing_molecular_graphics 'Olex2 (Dolomanov et al., 2009)'
_computing_publication_material 'Olex2 (Dolomanov et al., 2009)'
_computing_structure_refinement 'ShelXL (Sheldrick, 2008)'
_computing_structure_solution 'ShelXS (Sheldrick, 2008)'
_diffrn_ambient_temperature 115
_diffrn_detector 'CCD Plate'
_diffrn_detector_area_resol_mean '512 x 512'
_diffrn_detector_type APEX2
_diffrn_measured_fraction_theta_full 0.998
_diffrn_measured_fraction_theta_max 0.994
_diffrn_measurement_device '\k-geometry diffractometer'
_diffrn_measurement_device_type 'Bruker Kappa Apex II'
_diffrn_measurement_method '\f and \w scans'
_diffrn_radiation_collimation '0.6 mm'
_diffrn_radiation_monochromator graphite
_diffrn_radiation_probe x-ray
_diffrn_radiation_type MoK\a
_diffrn_radiation_wavelength 0.71073
_diffrn_reflns_av_R_equivalents 0.0418
_diffrn_reflns_av_unetI/netI 0.0349
_diffrn_reflns_Laue_measured_fraction_full 0.998
_diffrn_reflns_Laue_measured_fraction_max 0.994
_diffrn_reflns_limit_h_max 9
_diffrn_reflns_limit_h_min -10
_diffrn_reflns_limit_k_max 16
_diffrn_reflns_limit_k_min -16
_diffrn_reflns_limit_l_max 27
_diffrn_reflns_limit_l_min -28
_diffrn_reflns_number 31208
_diffrn_reflns_point_group_measured_fraction_full 0.998
_diffrn_reflns_point_group_measured_fraction_max 0.994
_diffrn_reflns_theta_full 25.242
_diffrn_reflns_theta_max 27.671
_diffrn_reflns_theta_min 2.655
_diffrn_source 'X-ray tube'
_diffrn_source_target Mo
_diffrn_source_type 'Siemens KFF Mo 2K-180'
_diffrn_standards_number 0
_exptl_absorpt_coefficient_mu 0.060
_exptl_absorpt_correction_T_max 0.7456
_exptl_absorpt_correction_T_min 0.6818
_exptl_absorpt_correction_type multi-scan
_exptl_absorpt_process_details
;
SADABS-2012/1 (Bruker,2012) was used for absorption correction.
wR2(int) was 0.0515 before and 0.0470 after correction.
The Ratio of minimum to maximum transmission is 0.9144.
The \l/2 correction factor is 0.0015.
;
_exptl_crystal_colour colourless
_exptl_crystal_colour_primary colourless
_exptl_crystal_density_diffrn 1.091
_exptl_crystal_description prism
_exptl_crystal_F_000 808
_exptl_crystal_size_max 0.35
_exptl_crystal_size_mid 0.15
_exptl_crystal_size_min 0.1
_refine_diff_density_max 0.324
_refine_diff_density_min -0.375
_refine_diff_density_rms 0.045
_refine_ls_extinction_method none
_refine_ls_goodness_of_fit_ref 1.026
_refine_ls_hydrogen_treatment noref
_refine_ls_matrix_type full
_refine_ls_number_parameters 263
_refine_ls_number_reflns 5233
_refine_ls_number_restraints 0
_refine_ls_restrained_S_all 1.026
_refine_ls_R_factor_all 0.0796
_refine_ls_R_factor_gt 0.0514
_refine_ls_shift/su_max 0.001
_refine_ls_shift/su_mean 0.000
_refine_ls_structure_factor_coef Fsqd
_refine_ls_weighting_details 'w=1/[\s^2^(Fo^2^)+(0.0669P)^2^+0.9733P] where P=(Fo^2^+2Fc^2^)/3'
_refine_ls_weighting_scheme calc
_refine_ls_wR_factor_gt 0.1288
_refine_ls_wR_factor_ref 0.1450
_reflns_Friedel_coverage 0.000
_reflns_number_gt 3783
_reflns_number_total 5233
_reflns_threshold_expression 'I > 2\s(I)'
_cod_data_source_file ic6b02510_si_001.cif
_cod_data_source_block compound_2a
_cod_depositor_comments 'Adding full bibliography for 4345078--4345079.cif.'
_cod_database_code 4345079
_shelx_space_group_comment
;
The symmetry employed for this shelxl refinement is uniquely defined
by the following loop, which should always be used as a source of
symmetry information in preference to the above space-group names.
They are only intended as comments.
;
_olex2_refinement_description
;
1. Fixed Uiso
 At 1.2 times of:
  All C(H) groups
 At 1.5 times of:
  All C(H,H,H) groups
2.a Secondary CH2 refined with riding coordinates:
 C2(H2A,H2B)
2.b Aromatic/amide H refined with riding coordinates:
 C4(H4), C5(H5), C12(H12), C14(H14), C21(H21), C23(H23)
2.c Idealised Me refined as rotating group:
 C7(H7A,H7B,H7C), C8(H8A,H8B,H8C), C9(H9A,H9B,H9C), C16(H16A,H16B,H16C),
 C17(H17A,H17B,H17C), C18(H18A,H18B,H18C), C25(H25A,H25B,H25C), C26(H26A,H26B,
 H26C), C27(H27A,H27B,H27C)
;
_shelx_shelxl_version_number 2014/7
_olex2_diffrn_ambient_temperature_device 'Oxford Cryosystems'
_olex2_exptl_crystal_mounting_method 'The crystal was mounted on a mylar loop with grease'
_olex2_submission_special_instructions 'No special instructions were received'

loop_
_space_group_symop_operation_xyz
'x, y, z'
'-x+1/2, y+1/2, -z+1/2'
'-x, -y, -z'
'x-1/2, -y-1/2, z-1/2'

loop_
_atom_site_label
_atom_site_type_symbol
_atom_site_fract_x
_atom_site_fract_y
_atom_site_fract_z
_atom_site_U_iso_or_equiv
_atom_site_adp_type
_atom_site_occupancy
_atom_site_site_symmetry_order
_atom_site_calc_flag
_atom_site_refinement_flags_posn
C1 C 0.75430(18) 0.14989(13) 0.92797(7) 0.0232(3) Uani 1 1 d .
C2 C 0.74648(19) 0.14015(13) 0.86099(7) 0.0259(3) Uani 1 1 d .
H2A H 0.7780 0.2090 0.8420 0.031 Uiso 1 1 calc R
H2B H 0.6364 0.1223 0.8455 0.104(10) Uiso 1 1 calc R
C3 C 0.85745(18) 0.05306(12) 0.84522(7) 0.0224(3) Uani 1 1 d .
C4 C 0.9235(2) 0.01212(13) 0.89861(7) 0.0276(4) Uani 1 1 d .
H4 H 0.9975 -0.0459 0.9018 0.033 Uiso 1 1 calc R
C5 C 0.8625(2) 0.07165(14) 0.95054(7) 0.0298(4) Uani 1 1 d .
H5 H 0.8917 0.0591 0.9928 0.036 Uiso 1 1 calc R
C6 C 0.8870(2) 0.01543(13) 0.78068(7) 0.0277(4) Uani 1 1 d .
C7 C 0.7874(2) -0.08587(18) 0.76685(9) 0.0476(5) Uani 1 1 d .
H7A H 0.8195 -0.1427 0.7964 0.071 Uiso 1 1 calc GR
H7B H 0.8046 -0.1107 0.7249 0.071 Uiso 1 1 calc GR
H7C H 0.6741 -0.0692 0.7704 0.071 Uiso 1 1 calc GR
C8 C 0.8406(4) 0.1027(2) 0.73359(9) 0.0722(9) Uani 1 1 d .
H8A H 0.7253 0.1154 0.7333 0.108 Uiso 1 1 calc GR
H8B H 0.8690 0.0791 0.6926 0.108 Uiso 1 1 calc GR
H8C H 0.8976 0.1696 0.7446 0.108 Uiso 1 1 calc GR
C9 C 1.0632(2) -0.01197(17) 0.77573(9) 0.0429(5) Uani 1 1 d .
H9A H 1.1280 0.0525 0.7848 0.064 Uiso 1 1 calc GR
H9B H 1.0809 -0.0371 0.7339 0.064 Uiso 1 1 calc GR
H9C H 1.0939 -0.0689 0.8054 0.064 Uiso 1 1 calc GR
C10 C 0.49932(18) 0.27690(12) 0.93241(6) 0.0219(3) Uani 1 1 d .
C11 C 0.48469(18) 0.38909(13) 0.92214(6) 0.0216(3) Uani 1 1 d .
C12 C 0.34628(18) 0.43056(13) 0.89245(6) 0.0244(3) Uani 1 1 d .
H12 H 0.3380 0.5061 0.8856 0.029 Uiso 1 1 calc R
C13 C 0.22018(19) 0.36422(14) 0.87266(7) 0.0261(3) Uani 1 1 d .
C14 C 0.23561(19) 0.25412(13) 0.88254(7) 0.0260(3) Uani 1 1 d .
H14 H 0.1501 0.2078 0.8694 0.031 Uiso 1 1 calc R
C15 C 0.37247(19) 0.20956(13) 0.91109(7) 0.0249(3) Uani 1 1 d .
C16 C 0.61956(19) 0.46484(13) 0.94047(7) 0.0268(3) Uani 1 1 d .
H16A H 0.7075 0.4538 0.9133 0.040 Uiso 1 1 calc GR
H16B H 0.6571 0.4504 0.9832 0.040 Uiso 1 1 calc GR
H16C H 0.5819 0.5396 0.9369 0.040 Uiso 1 1 calc GR
C17 C 0.0720(2) 0.40900(16) 0.83995(8) 0.0388(4) Uani 1 1 d .
H17A H 0.0957 0.4300 0.7979 0.058 Uiso 1 1 calc GR
H17B H 0.0357 0.4723 0.8623 0.058 Uiso 1 1 calc GR
H17C H -0.0119 0.3539 0.8383 0.058 Uiso 1 1 calc GR
C18 C 0.3765(2) 0.08812(14) 0.91947(9) 0.0378(4) Uani 1 1 d .
H18A H 0.2747 0.0637 0.9346 0.057 Uiso 1 1 calc GR
H18B H 0.4635 0.0688 0.9494 0.057 Uiso 1 1 calc GR
H18C H 0.3938 0.0534 0.8799 0.057 Uiso 1 1 calc GR
C19 C 0.71034(18) 0.25164(12) 1.03533(6) 0.0229(3) Uani 1 1 d .
C20 C 0.86639(19) 0.28751(13) 1.05194(7) 0.0258(3) Uani 1 1 d .
C21 C 0.9159(2) 0.30122(14) 1.11380(7) 0.0300(4) Uani 1 1 d .
H21 H 1.0217 0.3252 1.1239 0.036 Uiso 1 1 calc R
C22 C 0.8156(2) 0.28097(14) 1.16092(7) 0.0325(4) Uani 1 1 d .
C23 C 0.6624(2) 0.24698(14) 1.14466(7) 0.0330(4) Uani 1 1 d .
H23 H 0.5922 0.2324 1.1764 0.040 Uiso 1 1 calc R
C24 C 0.6065(2) 0.23316(13) 1.08350(7) 0.0270(4) Uani 1 1 d .
C25 C 0.9844(2) 0.31807(17) 1.00480(8) 0.0353(4) Uani 1 1 d .
H25A H 1.0295 0.3893 1.0149 0.053 Uiso 1 1 calc GR
H25B H 0.9299 0.3202 0.9637 0.053 Uiso 1 1 calc GR
H25C H 1.0704 0.2645 1.0052 0.053 Uiso 1 1 calc GR
C26 C 0.8701(3) 0.29850(18) 1.22758(8) 0.0456(5) Uani 1 1 d .
H26A H 0.8677 0.3758 1.2371 0.068 Uiso 1 1 calc GR
H26B H 0.9793 0.2713 1.2348 0.068 Uiso 1 1 calc GR
H26C H 0.7989 0.2598 1.2542 0.068 Uiso 1 1 calc GR
C27 C 0.4362(2) 0.19719(16) 1.07154(8) 0.0356(4) Uani 1 1 d .
H27A H 0.3815 0.1982 1.1102 0.053 Uiso 1 1 calc GR
H27B H 0.4344 0.1238 1.0548 0.053 Uiso 1 1 calc GR
H27C H 0.3817 0.2462 1.0418 0.053 Uiso 1 1 calc GR
B B 0.6555(2) 0.22766(14) 0.96578(8) 0.0218(4) Uani 1 1 d .

loop_
_atom_site_aniso_label
_atom_site_aniso_U_11
_atom_site_aniso_U_22
_atom_site_aniso_U_33
_atom_site_aniso_U_23
_atom_site_aniso_U_13
_atom_site_aniso_U_12
C1 0.0205(8) 0.0297(8) 0.0189(7) 0.0007(6) -0.0033(5) 0.0029(6)
C2 0.0252(9) 0.0259(8) 0.0265(8) -0.0025(6) -0.0003(6) 0.0003(7)
C3 0.0219(8) 0.0239(7) 0.0215(7) -0.0010(6) 0.0004(6) -0.0012(6)
C4 0.0295(9) 0.0306(9) 0.0225(7) -0.0008(6) -0.0008(6) 0.0086(7)
C5 0.0324(9) 0.0355(9) 0.0215(8) -0.0019(7) 0.0010(6) 0.0067(7)
C6 0.0346(9) 0.0299(8) 0.0186(7) -0.0017(6) 0.0003(6) 0.0006(7)
C7 0.0412(11) 0.0623(14) 0.0389(10) -0.0236(10) -0.0024(8) -0.0152(10)
C8 0.132(2) 0.0633(15) 0.0230(9) 0.0122(10) 0.0178(12) 0.0412(16)
C9 0.0377(11) 0.0563(12) 0.0360(10) -0.0178(9) 0.0129(8) -0.0051(9)
C10 0.0213(8) 0.0265(8) 0.0179(7) -0.0005(6) 0.0009(5) 0.0050(6)
C11 0.0224(8) 0.0280(8) 0.0144(6) -0.0008(6) 0.0012(5) 0.0033(6)
C12 0.0272(8) 0.0273(8) 0.0186(7) 0.0010(6) 0.0013(6) 0.0060(7)
C13 0.0227(8) 0.0368(9) 0.0184(7) 0.0007(6) -0.0014(6) 0.0065(7)
C14 0.0208(8) 0.0341(9) 0.0229(7) -0.0030(6) -0.0009(6) -0.0004(7)
C15 0.0230(8) 0.0278(8) 0.0237(7) -0.0009(6) 0.0007(6) 0.0017(6)
C16 0.0266(9) 0.0270(8) 0.0264(8) -0.0005(6) -0.0008(6) 0.0015(7)
C17 0.0289(10) 0.0486(11) 0.0376(10) 0.0062(8) -0.0087(7) 0.0072(8)
C18 0.0306(10) 0.0297(9) 0.0523(11) 0.0019(8) -0.0059(8) -0.0019(8)
C19 0.0247(8) 0.0249(8) 0.0188(7) 0.0002(6) -0.0002(6) 0.0088(6)
C20 0.0252(8) 0.0308(8) 0.0212(7) -0.0025(6) -0.0013(6) 0.0100(7)
C21 0.0284(9) 0.0346(9) 0.0264(8) -0.0064(7) -0.0057(6) 0.0100(7)
C22 0.0410(10) 0.0367(9) 0.0193(8) -0.0039(7) -0.0034(7) 0.0198(8)
C23 0.0386(10) 0.0406(10) 0.0205(8) 0.0049(7) 0.0074(7) 0.0159(8)
C24 0.0285(9) 0.0283(8) 0.0242(8) 0.0043(6) 0.0027(6) 0.0112(7)
C25 0.0243(9) 0.0544(12) 0.0272(8) -0.0061(8) -0.0003(6) -0.0041(8)
C26 0.0606(13) 0.0540(12) 0.0214(8) -0.0079(8) -0.0048(8) 0.0239(10)
C27 0.0319(10) 0.0428(10) 0.0328(9) 0.0073(8) 0.0085(7) 0.0037(8)
B 0.0207(9) 0.0239(8) 0.0206(8) 0.0029(6) 0.0004(6) 0.0010(7)

loop_
_atom_type_symbol
_atom_type_description
_atom_type_scat_dispersion_real
_atom_type_scat_dispersion_imag
_atom_type_scat_source
C C 0.0033 0.0016 'International Tables Vol C Tables 4.2.6.8 and 6.1.1.4'
H H 0.0000 0.0000 'International Tables Vol C Tables 4.2.6.8 and 6.1.1.4'
B B 0.0013 0.0007 'International Tables Vol C Tables 4.2.6.8 and 6.1.1.4'

loop_
_geom_angle_atom_site_label_1
_geom_angle_atom_site_label_2
_geom_angle_atom_site_label_3
_geom_angle
C2 C1 B 126.11(13)
C5 C1 C2 106.55(13)
C5 C1 B 127.27(13)
C1 C2 H2A 110.2
C1 C2 H2B 110.2
C1 C2 C3 107.34(13)
H2A C2 H2B 108.5
C3 C2 H2A 110.2
C3 C2 H2B 110.2
C2 C3 C6 125.34(14)
C4 C3 C2 107.90(13)
C4 C3 C6 126.74(15)
C3 C4 H4 125.5
C3 C4 C5 109.10(14)
C5 C4 H4 125.5
C1 C5 C4 109.09(13)
C1 C5 H5 125.5
C4 C5 H5 125.5
C3 C6 C7 108.64(14)
C3 C6 C8 110.81(14)
C3 C6 C9 110.09(14)
C8 C6 C7 109.51(18)
C8 C6 C9 108.81(17)
C9 C6 C7 108.95(15)
C6 C7 H7A 109.5
C6 C7 H7B 109.5
C6 C7 H7C 109.5
H7A C7 H7B 109.5
H7A C7 H7C 109.5
H7B C7 H7C 109.5
C6 C8 H8A 109.5
C6 C8 H8B 109.5
C6 C8 H8C 109.5
H8A C8 H8B 109.5
H8A C8 H8C 109.5
H8B C8 H8C 109.5
C6 C9 H9A 109.5
C6 C9 H9B 109.5
C6 C9 H9C 109.5
H9A C9 H9B 109.5
H9A C9 H9C 109.5
H9B C9 H9C 109.5
C11 C10 B 120.93(14)
C15 C10 C11 118.24(14)
C15 C10 B 120.82(14)
C10 C11 C16 120.94(13)
C12 C11 C10 119.90(14)
C12 C11 C16 119.11(14)
C11 C12 H12 119.2
C13 C12 C11 121.69(15)
C13 C12 H12 119.2
C12 C13 C17 121.56(15)
C14 C13 C12 118.14(14)
C14 C13 C17 120.28(16)
C13 C14 H14 119.1
C13 C14 C15 121.89(15)
C15 C14 H14 119.1
C10 C15 C18 122.46(14)
C14 C15 C10 120.11(15)
C14 C15 C18 117.42(15)
C11 C16 H16A 109.5
C11 C16 H16B 109.5
C11 C16 H16C 109.5
H16A C16 H16B 109.5
H16A C16 H16C 109.5
H16B C16 H16C 109.5
C13 C17 H17A 109.5
C13 C17 H17B 109.5
C13 C17 H17C 109.5
H17A C17 H17B 109.5
H17A C17 H17C 109.5
H17B C17 H17C 109.5
C15 C18 H18A 109.5
C15 C18 H18B 109.5
C15 C18 H18C 109.5
H18A C18 H18B 109.5
H18A C18 H18C 109.5
H18B C18 H18C 109.5
C20 C19 C24 117.53(14)
C20 C19 B 121.31(13)
C24 C19 B 121.10(14)
C19 C20 C25 122.65(13)
C21 C20 C19 120.48(15)
C21 C20 C25 116.80(15)
C20 C21 H21 119.0
C22 C21 C20 122.00(16)
C22 C21 H21 119.0
C21 C22 C26 121.28(17)
C23 C22 C21 117.53(15)
C23 C22 C26 121.16(16)
C22 C23 H23 118.6
C22 C23 C24 122.72(15)
C24 C23 H23 118.6
C19 C24 C27 122.49(14)
C23 C24 C19 119.71(16)
C23 C24 C27 117.79(15)
C20 C25 H25A 109.5
C20 C25 H25B 109.5
C20 C25 H25C 109.5
H25A C25 H25B 109.5
H25A C25 H25C 109.5
H25B C25 H25C 109.5
C22 C26 H26A 109.5
C22 C26 H26B 109.5
C22 C26 H26C 109.5
H26A C26 H26B 109.5
H26A C26 H26C 109.5
H26B C26 H26C 109.5
C24 C27 H27A 109.5
C24 C27 H27B 109.5
C24 C27 H27C 109.5
H27A C27 H27B 109.5
H27A C27 H27C 109.5
H27B C27 H27C 109.5
C1 B C10 116.97(13)
C1 B C19 119.38(13)
C19 B C10 123.63(13)

loop_
_geom_bond_atom_site_label_1
_geom_bond_atom_site_label_2
_geom_bond_distance
C1 C2 1.458(2)
C1 C5 1.398(2)
C1 B 1.539(2)
C2 H2A 0.9900
C2 H2B 0.9900
C2 C3 1.478(2)
C3 C4 1.356(2)
C3 C6 1.511(2)
C4 H4 0.9500
C4 C5 1.464(2)
C5 H5 0.9500
C6 C7 1.528(3)
C6 C8 1.524(3)
C6 C9 1.527(3)
C7 H7A 0.9800
C7 H7B 0.9800
C7 H7C 0.9800
C8 H8A 0.9800
C8 H8B 0.9800
C8 H8C 0.9800
C9 H9A 0.9800
C9 H9B 0.9800
C9 H9C 0.9800
C10 C11 1.412(2)
C10 C15 1.410(2)
C10 B 1.584(2)
C11 C12 1.395(2)
C11 C16 1.507(2)
C12 H12 0.9500
C12 C13 1.389(2)
C13 C14 1.386(2)
C13 C17 1.503(2)
C14 H14 0.9500
C14 C15 1.389(2)
C15 C18 1.516(2)
C16 H16A 0.9800
C16 H16B 0.9800
C16 H16C 0.9800
C17 H17A 0.9800
C17 H17B 0.9800
C17 H17C 0.9800
C18 H18A 0.9800
C18 H18B 0.9800
C18 H18C 0.9800
C19 C20 1.410(2)
C19 C24 1.417(2)
C19 B 1.583(2)
C20 C21 1.395(2)
C20 C25 1.512(2)
C21 H21 0.9500
C21 C22 1.384(2)
C22 C23 1.380(3)
C22 C26 1.510(2)
C23 H23 0.9500
C23 C24 1.395(2)
C24 C27 1.506(2)
C25 H25A 0.9800
C25 H25B 0.9800
C25 H25C 0.9800
C26 H26A 0.9800
C26 H26B 0.9800
C26 H26C 0.9800
C27 H27A 0.9800
C27 H27B 0.9800
C27 H27C 0.9800

loop_
_geom_torsion_atom_site_label_1
_geom_torsion_atom_site_label_2
_geom_torsion_atom_site_label_3
_geom_torsion_atom_site_label_4
_geom_torsion
C1 C2 C3 C4 1.39(18)
C1 C2 C3 C6 179.85(15)
C2 C1 C5 C4 -0.05(19)
C2 C1 B C10 18.7(2)
C2 C1 B C19 -163.11(15)
C2 C3 C4 C5 -1.42(19)
C2 C3 C6 C7 -98.60(19)
C2 C3 C6 C8 21.8(2)
C2 C3 C6 C9 142.17(17)
C3 C4 C5 C1 1.0(2)
C4 C3 C6 C7 79.6(2)
C4 C3 C6 C8 -160.1(2)
C4 C3 C6 C9 -39.7(2)
C5 C1 C2 C3 -0.78(18)
C5 C1 B C10 -157.95(16)
C5 C1 B C19 20.3(2)
C6 C3 C4 C5 -179.85(15)
C10 C11 C12 C13 0.3(2)
C11 C10 C15 C14 -1.9(2)
C11 C10 C15 C18 179.71(15)
C11 C10 B C1 -116.72(16)
C11 C10 B C19 65.1(2)
C11 C12 C13 C14 -0.7(2)
C11 C12 C13 C17 -179.20(14)
C12 C13 C14 C15 -0.3(2)
C13 C14 C15 C10 1.6(2)
C13 C14 C15 C18 -179.94(15)
C15 C10 C11 C12 1.0(2)
C15 C10 C11 C16 -176.47(13)
C15 C10 B C1 62.04(19)
C15 C10 B C19 -116.12(17)
C16 C11 C12 C13 177.84(13)
C17 C13 C14 C15 178.23(15)
C19 C20 C21 C22 -0.2(2)
C20 C19 C24 C23 -2.3(2)
C20 C19 C24 C27 178.61(15)
C20 C19 B C1 53.6(2)
C20 C19 B C10 -128.24(16)
C20 C21 C22 C23 -0.4(2)
C20 C21 C22 C26 -178.69(16)
C21 C22 C23 C24 -0.3(3)
C22 C23 C24 C19 1.7(3)
C22 C23 C24 C27 -179.16(16)
C24 C19 C20 C21 1.6(2)
C24 C19 C20 C25 -175.30(15)
C24 C19 B C1 -123.49(16)
C24 C19 B C10 54.6(2)
C25 C20 C21 C22 176.82(16)
C26 C22 C23 C24 177.96(16)
B C1 C2 C3 -177.96(15)
B C1 C5 C4 177.08(16)
B C10 C11 C12 179.77(13)
B C10 C11 C16 2.3(2)
B C10 C15 C14 179.27(13)
B C10 C15 C18 0.9(2)
B C19 C20 C21 -175.65(14)
B C19 C20 C25 7.5(2)
B C19 C24 C23 174.97(15)
B C19 C24 C27 -4.1(2)
